data_7231089
loop_
_publ_author_name
'Ion, Adrian E.'
'Dogaru, Andreea'
'Shova, Sergiu'
'Madalan, Augustin M.'
'Akintola, Oluseun'
'Ionescu, Sorana'
'Voicescu, Mariana'
'Nica, Simona'
'Buchholz, Axel'
'Plass, Winfried'
'Andruh, Marius'

_publ_section_title
;
 Organic co-crystals of 1,3-bis(4-pyridyl)azulene with a series of
 hydrogen-bond donors
;
_journal_issue 31
_journal_name_full CrystEngComm
_journal_page_first 4463
_journal_paper_doi 10.1039/C8CE00945G
_journal_volume 20
_journal_year 2018
_chemical_formula_moiety 'C20 H14 N2, C12 H10 O2'
_chemical_formula_sum 'C32 H24 N2 O2'
_chemical_formula_weight 468.53
_space_group_crystal_system orthorhombic
_space_group_IT_number 61
_space_group_name_Hall '-P 2ac 2ab'
_space_group_name_H-M_alt 'P b c a'
_symmetry_space_group_name_Hall '-P 2ac 2ab'
_symmetry_space_group_name_H-M 'P b c a'
_atom_sites_solution_hydrogens geom
_atom_sites_solution_primary dual
_atom_sites_solution_secondary difmap
_audit_creation_date 2018-04-03
_audit_creation_method
;
Olex2 1.2
(compiled 2017.08.10 svn.r3458 for OlexSys, GUI svn.r5381)
;
_audit_update_record
;
2018-04-03 deposited with the CCDC.
2018-07-05 downloaded from the CCDC.
;
_cell_angle_alpha 90.00
_cell_angle_beta 90.00
_cell_angle_gamma 90.00
_cell_formula_units_Z 8
_cell_length_a 7.1365(9)
_cell_length_b 22.3829(14)
_cell_length_c 30.1328(15)
_cell_measurement_reflns_used 1597
_cell_measurement_temperature 200.00(10)
_cell_measurement_theta_max 29.5919
_cell_measurement_theta_min 2.6981
_cell_volume 4813.3(7)
_computing_cell_refinement
'CrysAlisPro, Agilent Technologies, Version 1.171.35.21 (release 20-01-2012 CrysAlis171 .NET) (compiled Jan 23 2012,18:06:46)'
_computing_data_collection
'CrysAlisPro, Agilent Technologies, Version 1.171.35.21 (release 20-01-2012 CrysAlis171 .NET) (compiled Jan 23 2012,18:06:46)'
_computing_data_reduction
'CrysAlisPro, Agilent Technologies, Version 1.171.35.21 (release 20-01-2012 CrysAlis171 .NET) (compiled Jan 23 2012,18:06:46)'
_computing_molecular_graphics 'Olex2 (Dolomanov et al., 2009)'
_computing_publication_material 'Olex2 (Dolomanov et al., 2009)'
_computing_structure_refinement 'ShelXL (Sheldrick, 2015)'
_computing_structure_solution 'ShelXT (Sheldrick, 2015)'
_diffrn_ambient_temperature 200.00(10)
_diffrn_detector_area_resol_mean 16.1593
_diffrn_measured_fraction_theta_full 0.998
_diffrn_measured_fraction_theta_max 0.998
_diffrn_measurement_details
;
#__ type_ start__ end____ width___ exp.time_
  1 omega  -23.00   18.00   1.0000    6.0000
omega____ theta____ kappa____ phi______ frames
    -      -13.9352  -99.0000  -91.0000 41

#__ type_ start__ end____ width___ exp.time_
  2 omega    2.00   82.00   1.0000    6.0000
omega____ theta____ kappa____ phi______ frames
    -       16.7477   57.0000  -90.0000 80

#__ type_ start__ end____ width___ exp.time_
  3 omega   35.00   63.00   1.0000    6.0000
omega____ theta____ kappa____ phi______ frames
    -       16.7477  178.0000   90.0000 28
;
_diffrn_measurement_device_type 'Xcalibur, Eos'
_diffrn_measurement_method '\w scans'
_diffrn_orient_matrix_UB_11 -0.0522389000
_diffrn_orient_matrix_UB_12 0.0234013000
_diffrn_orient_matrix_UB_13 -0.0099629000
_diffrn_orient_matrix_UB_21 -0.0800187000
_diffrn_orient_matrix_UB_22 -0.0187686000
_diffrn_orient_matrix_UB_23 -0.0008436000
_diffrn_orient_matrix_UB_31 -0.0275301000
_diffrn_orient_matrix_UB_32 0.0101924000
_diffrn_orient_matrix_UB_33 0.0213050000
_diffrn_radiation_monochromator graphite
_diffrn_radiation_type MoK\a
_diffrn_radiation_wavelength 0.71073
_diffrn_reflns_av_R_equivalents 0.0649
_diffrn_reflns_av_unetI/netI 0.0930
_diffrn_reflns_limit_h_max 6
_diffrn_reflns_limit_h_min -8
_diffrn_reflns_limit_k_max 26
_diffrn_reflns_limit_k_min -25
_diffrn_reflns_limit_l_max 22
_diffrn_reflns_limit_l_min -35
_diffrn_reflns_number 12841
_diffrn_reflns_theta_full 25.03
_diffrn_reflns_theta_max 25.03
_diffrn_reflns_theta_min 2.70
_diffrn_source 'Enhance (Mo) X-ray Source'
_exptl_absorpt_coefficient_mu 0.081
_exptl_absorpt_correction_T_max 1.00000
_exptl_absorpt_correction_T_min 0.86970
_exptl_absorpt_correction_type multi-scan
_exptl_absorpt_process_details
'CrysAlisPro, Agilent Technologies, Version 1.171.35.21 (release 20-01-2012 CrysAlis171 .NET) (compiled Jan 23 2012,18:06:46) Empirical absorption correction using spherical harmonics, implemented in SCALE3 ABSPACK scaling algorithm.'
_exptl_crystal_colour 'clear light brown'
_exptl_crystal_colour_lustre clear
_exptl_crystal_colour_modifier light
_exptl_crystal_colour_primary brown
_exptl_crystal_density_diffrn 1.293
_exptl_crystal_density_method 'not measured'
_exptl_crystal_description prism
_exptl_crystal_F_000 1968
_exptl_crystal_size_max 0.8
_exptl_crystal_size_mid 0.2
_exptl_crystal_size_min 0.15
_refine_diff_density_max 0.198
_refine_diff_density_min -0.257
_refine_diff_density_rms 0.047
_refine_ls_extinction_method none
_refine_ls_goodness_of_fit_ref 1.005
_refine_ls_hydrogen_treatment constr
_refine_ls_matrix_type full
_refine_ls_number_parameters 327
_refine_ls_number_reflns 4253
_refine_ls_number_restraints 0
_refine_ls_restrained_S_all 1.005
_refine_ls_R_factor_all 0.1141
_refine_ls_R_factor_gt 0.0593
_refine_ls_shift/su_max 0.000
_refine_ls_shift/su_mean 0.000
_refine_ls_structure_factor_coef Fsqd
_refine_ls_weighting_details 'calc w=1/[\s^2^(Fo^2^)+(0.0342P)^2^+0.0000P] where P=(Fo^2^+2Fc^2^)/3'
_refine_ls_weighting_scheme calc
_refine_ls_wR_factor_gt 0.1003
_refine_ls_wR_factor_ref 0.1224
_reflns_number_gt 2526
_reflns_number_total 4253
_reflns_threshold_expression >2sigma(I)
_cod_data_source_file c8ce00945g2.cif
_cod_data_source_block shi_1454_seio
_cod_depositor_comments 'Adding full bibliography for 7231086--7231091.cif.'
_cod_database_code 7231089
_chemical_oxdiff_formula 'C24 H20 N2 O2'
_chemical_oxdiff_usercomment 'S_8, 0.8x0.2x0.15, maro-verzi'
_reflns_odcompleteness_completeness 99.80
_reflns_odcompleteness_iscentric 1
_reflns_odcompleteness_theta 26.32
_olex2_refinement_description
;
1. Fixed Uiso
 At 1.2 times of:
  All C(H) groups
 At 1.5 times of:
  All O(H) groups
2.a Aromatic/amide H refined with riding coordinates:
 C1(H1), C2(H2), C4(H4), C5(H5), C7(H7), C10(H10), C11(H11), C12(H12),
 C13(H13), C14(H14), C17(H17), C18(H18), C19(H19), C20(H20), C22(H22), C23(H23),
  C25(H25), C26(H26), C28(H28), C29(H29), C31(H31), C32(H32)
2.b Idealised tetrahedral OH refined as rotating group:
 O1(H1A), O2(H2A)
;
_olex2_submission_special_instructions 'No special instructions were received'

loop_
_space_group_symop_id
_space_group_symop_operation_xyz
1 'x, y, z'
2 '-x+1/2, -y, z+1/2'
3 'x+1/2, -y+1/2, -z'
4 '-x, y+1/2, -z+1/2'
5 '-x, -y, -z'
6 'x-1/2, y, -z-1/2'
7 '-x-1/2, y-1/2, z'
8 'x, -y-1/2, z-1/2'

loop_
_atom_site_label
_atom_site_type_symbol
_atom_site_fract_x
_atom_site_fract_y
_atom_site_fract_z
_atom_site_U_iso_or_equiv
_atom_site_adp_type
_atom_site_occupancy
_atom_site_calc_flag
_atom_site_refinement_flags_posn
N1 N 0.6920(4) 0.60132(10) 0.30193(8) 0.0542(7) Uani 1 d .
N2 N 0.7044(3) 1.00680(9) 0.45085(8) 0.0384(6) Uani 1 d .
C1 C 0.5781(4) 0.63187(12) 0.32860(10) 0.0505(8) Uani 1 d .
H1 H 0.4958 0.6104 0.3464 0.061 Uiso 1 calc R
C2 C 0.5743(4) 0.69360(12) 0.33143(9) 0.0416(7) Uani 1 d .
H2 H 0.4916 0.7122 0.3509 0.050 Uiso 1 calc R
C3 C 0.6941(4) 0.72792(11) 0.30528(8) 0.0334(6) Uani 1 d .
C4 C 0.8152(4) 0.69592(12) 0.27816(9) 0.0425(7) Uani 1 d .
H4 H 0.9007 0.7161 0.2603 0.051 Uiso 1 calc R
C5 C 0.8091(4) 0.63389(13) 0.27759(10) 0.0513(8) Uani 1 d .
H5 H 0.8920 0.6139 0.2590 0.062 Uiso 1 calc R
C6 C 0.6921(3) 0.79325(11) 0.30792(8) 0.0315(6) Uani 1 d .
C7 C 0.6762(3) 0.82480(11) 0.34758(8) 0.0327(7) Uani 1 d .
H7 H 0.6647 0.8071 0.3754 0.039 Uiso 1 calc R
C8 C 0.6796(3) 0.88661(11) 0.34034(8) 0.0313(6) Uani 1 d .
C9 C 0.6925(3) 0.89568(11) 0.29376(8) 0.0309(6) Uani 1 d .
C10 C 0.6817(4) 0.95016(11) 0.27167(9) 0.0386(7) Uani 1 d .
H10 H 0.6667 0.9834 0.2898 0.046 Uiso 1 calc R
C11 C 0.6899(4) 0.96205(13) 0.22649(10) 0.0470(8) Uani 1 d .
H11 H 0.6819 1.0022 0.2188 0.056 Uiso 1 calc R
C12 C 0.7083(4) 0.92315(13) 0.19138(9) 0.0464(8) Uani 1 d .
H12 H 0.7172 0.9408 0.1635 0.056 Uiso 1 calc R
C13 C 0.7152(4) 0.86142(12) 0.19188(9) 0.0433(7) Uani 1 d .
H13 H 0.7247 0.8432 0.1642 0.052 Uiso 1 calc R
C14 C 0.7099(4) 0.82279(12) 0.22789(9) 0.0382(7) Uani 1 d .
H14 H 0.7118 0.7824 0.2208 0.046 Uiso 1 calc R
C15 C 0.7023(3) 0.83559(11) 0.27286(8) 0.0319(6) Uani 1 d .
C16 C 0.6801(3) 0.93051(11) 0.37638(8) 0.0308(6) Uani 1 d .
C17 C 0.7710(4) 0.98556(11) 0.37412(9) 0.0367(7) Uani 1 d .
H17 H 0.8267 0.9981 0.3478 0.044 Uiso 1 calc R
C18 C 0.7774(4) 1.02126(11) 0.41142(9) 0.0395(7) Uani 1 d .
H18 H 0.8368 1.0581 0.4090 0.047 Uiso 1 calc R
C19 C 0.5984(3) 0.91603(11) 0.41698(8) 0.0334(7) Uani 1 d .
H19 H 0.5325 0.8804 0.4200 0.040 Uiso 1 calc R
C20 C 0.6149(4) 0.95422(11) 0.45264(9) 0.0379(7) Uani 1 d .
H20 H 0.5609 0.9429 0.4794 0.046 Uiso 1 calc R
O1 O 0.2309(3) 0.52115(7) 0.40122(6) 0.0433(5) Uani 1 d .
H1A H 0.2732 0.5012 0.4218 0.065 Uiso 1 calc GR
O2 O 0.1628(2) 0.95068(6) 0.47371(6) 0.0365(5) Uani 1 d .
H2A H 0.2130 0.9588 0.4974 0.055 Uiso 1 calc GR
C21 C 0.2196(4) 0.58009(10) 0.41391(8) 0.0317(6) Uani 1 d .
C22 C 0.1180(4) 0.61848(11) 0.38754(9) 0.0454(8) Uani 1 d .
H22 H 0.0566 0.6041 0.3625 0.055 Uiso 1 calc R
C23 C 0.1075(4) 0.67853(11) 0.39841(9) 0.0451(8) Uani 1 d .
H23 H 0.0383 0.7039 0.3803 0.054 Uiso 1 calc R
C24 C 0.1968(3) 0.70212(10) 0.43543(8) 0.0278(6) Uani 1 d .
C25 C 0.2962(3) 0.66204(10) 0.46138(8) 0.0339(7) Uani 1 d .
H25 H 0.3566 0.6760 0.4867 0.041 Uiso 1 calc R
C26 C 0.3087(3) 0.60183(10) 0.45084(8) 0.0345(7) Uani 1 d .
H26 H 0.3777 0.5762 0.4688 0.041 Uiso 1 calc R
C27 C 0.1879(3) 0.76702(9) 0.44659(8) 0.0251(6) Uani 1 d .
C28 C 0.0919(3) 0.80756(10) 0.41990(8) 0.0325(6) Uani 1 d .
H28 H 0.0304 0.7935 0.3948 0.039 Uiso 1 calc R
C29 C 0.0846(4) 0.86801(10) 0.42929(8) 0.0332(7) Uani 1 d .
H29 H 0.0199 0.8937 0.4105 0.040 Uiso 1 calc R
C30 C 0.1732(3) 0.89017(10) 0.46652(8) 0.0283(6) Uani 1 d .
C31 C 0.2692(4) 0.85143(10) 0.49412(9) 0.0359(7) Uani 1 d .
H31 H 0.3287 0.8658 0.5194 0.043 Uiso 1 calc R
C32 C 0.2762(4) 0.79104(10) 0.48395(9) 0.0364(7) Uani 1 d .
H32 H 0.3422 0.7656 0.5027 0.044 Uiso 1 calc R

loop_
_atom_site_aniso_label
_atom_site_aniso_U_11
_atom_site_aniso_U_22
_atom_site_aniso_U_33
_atom_site_aniso_U_23
_atom_site_aniso_U_13
_atom_site_aniso_U_12
N1 0.0733(19) 0.0465(15) 0.0427(15) 0.0033(13) 0.0058(16) 0.0037(14)
N2 0.0408(13) 0.0389(13) 0.0353(14) -0.0014(11) 0.0005(13) 0.0006(12)
C1 0.063(2) 0.0501(19) 0.0384(18) 0.0118(15) 0.0064(19) -0.0045(17)
C2 0.0489(19) 0.0476(17) 0.0282(16) 0.0024(13) 0.0030(16) 0.0036(16)
C3 0.0330(15) 0.0429(16) 0.0243(14) -0.0003(13) -0.0004(14) 0.0000(14)
C4 0.0427(18) 0.0463(18) 0.0386(17) -0.0052(14) 0.0047(16) -0.0015(15)
C5 0.057(2) 0.0539(19) 0.0425(19) -0.0064(15) 0.0080(19) 0.0064(17)
C6 0.0295(15) 0.0395(15) 0.0257(14) -0.0005(12) -0.0017(14) 0.0006(13)
C7 0.0339(15) 0.0410(15) 0.0234(14) 0.0037(12) -0.0019(14) 0.0022(13)
C8 0.0273(15) 0.0401(16) 0.0264(14) 0.0002(12) -0.0018(14) -0.0008(13)
C9 0.0261(15) 0.0402(15) 0.0264(14) 0.0012(13) -0.0008(14) 0.0003(13)
C10 0.0396(17) 0.0454(16) 0.0307(15) 0.0023(13) -0.0049(16) 0.0017(15)
C11 0.050(2) 0.0522(18) 0.0389(17) 0.0128(15) -0.0050(18) -0.0011(16)
C12 0.0449(18) 0.065(2) 0.0296(16) 0.0120(15) 0.0010(16) -0.0052(17)
C13 0.0435(18) 0.0606(19) 0.0257(15) 0.0002(14) -0.0043(16) -0.0041(16)
C14 0.0367(17) 0.0486(17) 0.0292(15) -0.0051(14) 0.0014(16) -0.0027(15)
C15 0.0257(15) 0.0439(15) 0.0260(14) -0.0032(13) 0.0011(14) -0.0006(13)
C16 0.0295(15) 0.0374(15) 0.0256(14) 0.0009(12) -0.0027(14) 0.0024(13)
C17 0.0427(17) 0.0398(16) 0.0277(15) 0.0027(13) -0.0007(15) 0.0017(15)
C18 0.0453(18) 0.0350(15) 0.0384(16) 0.0010(14) -0.0022(17) -0.0013(14)
C19 0.0332(15) 0.0355(14) 0.0316(15) -0.0006(12) 0.0021(15) -0.0007(14)
C20 0.0384(16) 0.0467(16) 0.0287(15) 0.0010(13) 0.0043(15) 0.0031(15)
O1 0.0633(14) 0.0289(10) 0.0378(11) -0.0032(9) -0.0052(12) 0.0009(10)
O2 0.0515(13) 0.0268(9) 0.0313(10) -0.0017(8) -0.0013(11) 0.0040(9)
C21 0.0369(16) 0.0276(14) 0.0307(15) -0.0003(12) 0.0008(15) -0.0023(13)
C22 0.0615(19) 0.0356(16) 0.0392(17) -0.0039(14) -0.0222(18) -0.0021(16)
C23 0.0595(19) 0.0335(16) 0.0422(17) 0.0036(13) -0.0221(18) 0.0029(15)
C24 0.0268(14) 0.0301(14) 0.0264(14) 0.0048(12) 0.0008(13) -0.0018(12)
C25 0.0421(16) 0.0330(14) 0.0267(14) -0.0018(12) -0.0101(15) 0.0023(13)
C26 0.0441(16) 0.0295(14) 0.0298(15) 0.0039(12) -0.0068(15) 0.0058(13)
C27 0.0255(14) 0.0289(13) 0.0209(13) 0.0026(11) -0.0011(13) 0.0004(12)
C28 0.0377(16) 0.0336(15) 0.0262(14) 0.0023(12) -0.0084(14) 0.0010(14)
C29 0.0404(16) 0.0315(15) 0.0277(15) 0.0072(12) -0.0067(15) 0.0070(13)
C30 0.0319(15) 0.0268(14) 0.0261(14) 0.0023(12) 0.0054(14) -0.0006(12)
C31 0.0469(17) 0.0340(14) 0.0270(14) 0.0005(12) -0.0108(15) 0.0013(14)
C32 0.0443(17) 0.0295(14) 0.0352(15) 0.0074(12) -0.0119(15) 0.0052(13)

loop_
_atom_type_symbol
_atom_type_description
_atom_type_scat_dispersion_real
_atom_type_scat_dispersion_imag
_atom_type_scat_source
C C 0.0033 0.0016 'International Tables Vol C Tables 4.2.6.8 and 6.1.1.4'
H H 0.0000 0.0000 'International Tables Vol C Tables 4.2.6.8 and 6.1.1.4'
N N 0.0061 0.0033 'International Tables Vol C Tables 4.2.6.8 and 6.1.1.4'
O O 0.0106 0.0060 'International Tables Vol C Tables 4.2.6.8 and 6.1.1.4'

loop_
_geom_angle_atom_site_label_1
_geom_angle_atom_site_label_2
_geom_angle_atom_site_label_3
_geom_angle
C5 N1 C1 115.8(2)
C18 N2 C20 115.7(2)
N1 C1 C2 124.1(3)
C1 C2 C3 120.2(3)
C2 C3 C6 120.9(2)
C4 C3 C2 115.5(2)
C4 C3 C6 123.6(2)
C3 C4 C5 120.2(3)
N1 C5 C4 124.1(3)
C7 C6 C3 123.6(2)
C7 C6 C15 107.7(2)
C15 C6 C3 128.7(2)
C6 C7 C8 111.5(2)
C7 C8 C9 107.2(2)
C7 C8 C16 123.2(2)
C9 C8 C16 129.5(2)
C8 C9 C15 107.0(2)
C10 C9 C8 126.4(2)
C10 C9 C15 126.4(2)
C11 C10 C9 129.4(3)
C12 C11 C10 129.5(3)
C11 C12 C13 128.8(3)
C12 C13 C14 129.1(3)
C15 C14 C13 129.5(3)
C6 C15 C9 106.6(2)
C14 C15 C6 126.2(2)
C14 C15 C9 127.1(2)
C17 C16 C8 123.9(2)
C19 C16 C8 119.6(2)
C19 C16 C17 116.3(2)
C18 C17 C16 119.2(2)
N2 C18 C17 124.8(2)
C20 C19 C16 120.3(2)
N2 C20 C19 123.7(3)
O1 C21 C22 118.0(2)
C26 C21 O1 122.6(2)
C26 C21 C22 119.4(2)
C21 C22 C23 119.8(2)
C22 C23 C24 122.3(2)
C23 C24 C27 122.1(2)
C25 C24 C23 116.2(2)
C25 C24 C27 121.7(2)
C24 C25 C26 122.2(2)
C21 C26 C25 120.1(2)
C28 C27 C24 121.7(2)
C28 C27 C32 115.9(2)
C32 C27 C24 122.4(2)
C29 C28 C27 122.5(2)
C30 C29 C28 120.0(2)
O2 C30 C29 117.2(2)
O2 C30 C31 123.4(2)
C29 C30 C31 119.4(2)
C30 C31 C32 119.8(2)
C31 C32 C27 122.4(2)

loop_
_geom_bond_atom_site_label_1
_geom_bond_atom_site_label_2
_geom_bond_distance
N1 C1 1.332(3)
N1 C5 1.329(3)
N2 C18 1.337(3)
N2 C20 1.340(3)
C1 C2 1.385(3)
C2 C3 1.394(3)
C3 C4 1.388(3)
C3 C6 1.465(3)
C4 C5 1.389(3)
C6 C7 1.393(3)
C6 C15 1.421(3)
C7 C8 1.401(3)
C8 C9 1.421(3)
C8 C16 1.465(3)
C9 C10 1.391(3)
C9 C15 1.487(3)
C10 C11 1.389(4)
C11 C12 1.377(4)
C12 C13 1.383(3)
C13 C14 1.388(3)
C14 C15 1.386(3)
C16 C17 1.394(3)
C16 C19 1.394(3)
C17 C18 1.380(3)
C19 C20 1.378(3)
O1 C21 1.376(3)
O2 C30 1.374(2)
C21 C22 1.377(3)
C21 C26 1.371(3)
C22 C23 1.385(3)
C23 C24 1.389(3)
C24 C25 1.386(3)
C24 C27 1.492(3)
C25 C26 1.388(3)
C27 C28 1.393(3)
C27 C32 1.398(3)
C28 C29 1.383(3)
C29 C30 1.380(3)
C30 C31 1.383(3)
C31 C32 1.387(3)

loop_
_geom_hbond_atom_site_label_D
_geom_hbond_atom_site_label_H
_geom_hbond_atom_site_label_A
_geom_hbond_distance_DH
_geom_hbond_distance_HA
_geom_hbond_distance_DA
_geom_hbond_angle_DHA
_geom_hbond_site_symmetry_A
O1 H1A O2 0.82 1.98 2.799(2) 171.7 7_655
O2 H2A N2 0.82 1.84 2.641(3) 166.8 5_676
